data_1564771
loop_
_publ_author_name
'Turner, Gemma F.'
'McKellar, Scott C.'
'Allan, David R.'
'Cheetham, Anthony K.'
'Henke, Sebastian'
'Moggach, Stephen A.'

_publ_section_title
;
 Guest-mediated phase transitions in a flexible pillared-layered
 metal--organic framework under high-pressure
;
_journal_name_full 'Chemical Science'
_journal_paper_doi 10.1039/D1SC03108B
_journal_year 2021
_chemical_formula_moiety '(C22 H26 N2 O8 Zn2)n 11.9 (C2 O H6)'
_chemical_formula_sum 'C45.8 H97.4 N2 O19.9 Zn2'
_chemical_formula_weight 1125.44
_space_group_IT_number 12
_space_group_name_Hall '-C 2y'
_space_group_name_H-M_alt 'C 1 2/m 1'
_symmetry_cell_setting monoclinic
_symmetry_space_group_name_Hall '-C 2y'
_symmetry_space_group_name_H-M 'C 1 2/m 1'
_atom_sites_solution_hydrogens difmap
_atom_sites_solution_primary other
_audit_creation_date 2021-05-26
_audit_creation_method CRYSTALS_ver_14.61_build_6999
_audit_update_record
;
2021-06-03 deposited with the CCDC.	2021-09-29 downloaded from the CCDC.
;
_cell_angle_alpha 90
_cell_angle_beta 92.168(10)
_cell_angle_gamma 90
_cell_formula_units_Z 2
_cell_length_a 14.176(3)
_cell_length_b 16.361(3)
_cell_length_c 9.6086(11)
_cell_measurement_reflns_used 926
_cell_measurement_temperature 293
_cell_measurement_theta_max 21
_cell_measurement_theta_min 3
_cell_volume 2227.0(7)
_computing_cell_refinement 'Apex2 (Bruker AXS, 2006)'
_computing_data_collection 'Apex2 (Bruker AXS, 2006)'
_computing_data_reduction 'Apex2 (Bruker AXS, 2006)'
_computing_molecular_graphics 'CAMERON (Watkin et al., 1996)'
_computing_publication_material 'CRYSTALS (Betteridge et al., 2003)'
_computing_structure_refinement 'CRYSTALS (Betteridge et al., 2003)'
_computing_structure_solution 'Superflip (Palatinus & Chapuis, 2007)'
_diffrn_ambient_pressure 2100000
_diffrn_ambient_temperature 293
_diffrn_measured_fraction_theta_full 0.697
_diffrn_measured_fraction_theta_max 0.646
_diffrn_measurement_device Area
_diffrn_measurement_device_type 'Bruker Kappa Apex2'
_diffrn_measurement_method \w
_diffrn_radiation_monochromator graphite
_diffrn_radiation_type 'Mo K\a'
_diffrn_radiation_wavelength 0.71073
_diffrn_reflns_av_R_equivalents 0.183
_diffrn_reflns_av_unetI/netI 0.239
_diffrn_reflns_limit_h_max 11
_diffrn_reflns_limit_h_min -12
_diffrn_reflns_limit_k_max 13
_diffrn_reflns_limit_k_min 0
_diffrn_reflns_limit_l_max 9
_diffrn_reflns_limit_l_min 0
_diffrn_reflns_number 2069
_diffrn_reflns_theta_full 15.631
_diffrn_reflns_theta_max 20.842
_diffrn_reflns_theta_min 2.889
_diffrn_standards_number 0
_exptl_absorpt_coefficient_mu 1.17
_exptl_absorpt_correction_T_max 0.95
_exptl_absorpt_correction_T_min 0.71
_exptl_absorpt_correction_type multi-scan
_exptl_absorpt_process_details 'SADABS (Siemens, 1996)'
_exptl_crystal_colour colourless
_exptl_crystal_density_diffrn 1.678
_exptl_crystal_density_meas ?
_exptl_crystal_density_method 'not measured'
_exptl_crystal_description plate
_exptl_crystal_F_000 1210.8
_exptl_crystal_size_max 0.150
_exptl_crystal_size_mid 0.150
_exptl_crystal_size_min 0.050
_platon_squeeze_details
;
see text for details
;
_refine_diff_density_max 1.46
_refine_diff_density_min -1.83
_refine_ls_extinction_method None
_refine_ls_goodness_of_fit_ref 1.2985
_refine_ls_hydrogen_treatment mixed
_refine_ls_matrix_type full
_refine_ls_number_parameters 50
_refine_ls_number_reflns 747
_refine_ls_number_restraints 86
_refine_ls_R_factor_all 0.2172
_refine_ls_R_factor_gt 0.1765
_refine_ls_shift/su_max 0.0033672
_refine_ls_shift/su_mean 0.0004517
_refine_ls_structure_factor_coef Fsqd
_refine_ls_weighting_details
;
 Method= Modified Sheldrick 
 w=1/[\s^2^(F^2^) + ( 0.20P)^2^ + 0.00P] 
 ,where P=(max(Fo^2^,0) + 2Fc^2^)/3 
;
_refine_ls_weighting_scheme calc
_refine_ls_wR_factor_all 0.4931
_refine_ls_wR_factor_gt 0.4515
_refine_ls_wR_factor_ref 0.3770
_reflns_limit_h_max 11
_reflns_limit_h_min -12
_reflns_limit_k_max 13
_reflns_limit_k_min 0
_reflns_limit_l_max 9
_reflns_limit_l_min 0
_reflns_number_gt 511
_reflns_number_total 769
_reflns_threshold_expression I>2.0\s(I)
_oxford_diffrn_Wilson_B_factor 0.27
_oxford_diffrn_Wilson_scale 35.56
_oxford_refine_ls_r_factor_ref 0.1922
_oxford_refine_ls_scale 0.313(3)
_oxford_reflns_number_all 796
_cod_data_source_file d1sc03108b2.cif
_cod_data_source_block 1_EtOH_210GPa
_cod_depositor_comments
;
The following automatic conversions were performed:

data item '_exptl_crystal_density_meas' value 'not measured' was
changed to '?' -- the value is perceived as not measured.

Automatic conversion script
Id: cif_fix_values 7556 2019-12-06 15:28:31Z antanas 
;
_cod_original_cell_volume 2227.1(6)
_cod_original_sg_symbol_H-M 'C 1 2/m 1 '
_cod_original_formula_sum 'C45.8 H97.4 O19.9 N2 Zn2'
_cod_database_code 1564771
_oxford_refine_reflns_threshold_expression_ref I>-10.0\s(I)

loop_
_symmetry_equiv_pos_as_xyz
x,y,z
-x,-y,-z
x+1/2,y+1/2,z
-x+1/2,-y+1/2,-z
-x,y,-z
x,-y,z
-x+1/2,y+1/2,-z
x+1/2,-y+1/2,z

loop_
_atom_site_label
_atom_site_type_symbol
_atom_site_fract_x
_atom_site_fract_y
_atom_site_fract_z
_atom_site_U_iso_or_equiv
_atom_site_occupancy
_atom_site_adp_type
_atom_site_refinement_flags_posn
_atom_site_refinement_flags_adp
_atom_site_refinement_flags_occupancy
_atom_site_disorder_assembly
_atom_site_disorder_group
_atom_site_attached_hydrogens
Zn1 Zn 0.4950(3) 0.0000 0.3468(3) 0.0215 1.0000 Uani S T . . . .
O2 O 0.6016(7) 0.0846(8) 0.6262(12) 0.039(3) 1.0000 Uiso D U . . . .
O1 O 0.5996(7) 0.0871(8) 0.3895(12) 0.039(3) 1.0000 Uiso D U . . . .
N1 N 0.4939(7) 0.0000 0.1301(18) 0.016(4) 1.0000 Uiso DS U . . . .
C4 C 0.7228(8) 0.2180(9) 0.6283(17) 0.040(3) 1.0000 Uiso D U . . . .
C2 C 0.6891(7) 0.1834(7) 0.5043(16) 0.040(3) 1.0000 Uiso D U . . . .
C1 C 0.6235(7) 0.1111(7) 0.5087(12) 0.039(3) 1.0000 Uiso D U . . . .
C3 C 0.7164(8) 0.2159(9) 0.3807(18) 0.040(3) 1.0000 Uiso D U . . . .
C5 C 0.3983(13) 0.0000 0.065(3) 0.016(4) 0.5000 Uiso DS U . . . .
C7 C 0.5420(7) 0.0748(8) 0.086(2) 0.016(4) 0.5000 Uiso D U . . . .
C8 C 0.5936(12) -0.0000 0.093(3) 0.016(4) 0.5000 Uiso DS U . . . .
C6 C 0.4577(8) 0.0774(8) 0.072(2) 0.016(4) 0.5000 Uiso D U . . . .
H41 H 0.7060 0.1981 0.7158 0.0479 1.0000 Uiso R . . . . .
H31 H 0.6920 0.1912 0.2975 0.0479 1.0000 Uiso R . . . . .
H71 H 0.6056 0.0736 0.1244 0.0183 0.5000 Uiso R . . . . .
H72 H 0.5101 0.1220 0.1207 0.0183 0.5000 Uiso R . . . . .
H51 H 0.3651 0.0479 0.0934 0.0182 0.5000 Uiso R . . . . .
H52 H 0.3651 -0.0479 0.0934 0.0182 0.5000 Uiso R . . . . .
H61 H 0.4965 0.1218 0.1053 0.0189 0.5000 Uiso R . . . . .
H62 H 0.3943 0.0859 0.1009 0.0189 0.5000 Uiso R . . . . .
H81 H 0.6237 0.0479 0.1310 0.0188 0.5000 Uiso . . . . . .
H82 H 0.6235 -0.0476 0.1310 0.0188 0.5000 Uiso R . . . . .

loop_
_atom_site_aniso_label
_atom_site_aniso_U_11
_atom_site_aniso_U_22
_atom_site_aniso_U_33
_atom_site_aniso_U_23
_atom_site_aniso_U_13
_atom_site_aniso_U_12
Zn1 0.025(3) 0.026(4) 0.0133(19) 0.0000 0.0026(15) 0.0000

loop_
_atom_type_symbol
_atom_type_scat_dispersion_real
_atom_type_scat_dispersion_imag
_atom_type_scat_Cromer_Mann_a1
_atom_type_scat_Cromer_Mann_b1
_atom_type_scat_Cromer_Mann_a2
_atom_type_scat_Cromer_Mann_b2
_atom_type_scat_Cromer_Mann_a3
_atom_type_scat_Cromer_Mann_b3
_atom_type_scat_Cromer_Mann_a4
_atom_type_scat_Cromer_Mann_b4
_atom_type_scat_Cromer_Mann_c
_atom_type_scat_source
C 0.0033 0.0016 2.3100 20.8439 1.0200 10.2075 1.5886 0.5687 0.8650 51.6512 0.2156 'International Tables Vol C 4.2.6.8 and 6.1.1.4'
H 0.0000 0.0000 0.4930 10.5109 0.3229 26.1257 0.1402 3.1424 0.0408 57.7998 0.0030 'International Tables Vol C 4.2.6.8 and 6.1.1.4'
N 0.0061 0.0033 12.2126 0.0057 3.1322 9.8933 2.0125 28.9975 1.1663 0.5826 -11.5290 'International Tables Vol C 4.2.6.8 and 6.1.1.4'
O 0.0106 0.0060 3.0485 13.2771 2.2868 5.7011 1.5463 0.3239 0.8670 32.9089 0.2508 'International Tables Vol C 4.2.6.8 and 6.1.1.4'
Zn 0.2839 1.4301 14.0743 3.2655 7.0318 0.2333 5.1652 10.3163 2.4100 58.7097 1.3041 'International Tables Vol C 4.2.6.8 and 6.1.1.4'

loop_
_geom_angle_atom_site_label_1
_geom_angle_site_symmetry_1
_geom_angle_atom_site_label_2
_geom_angle_site_symmetry_2
_geom_angle_atom_site_label_3
_geom_angle_site_symmetry_3
_geom_angle
_geom_angle_publ_flag
Zn1 2_656 Zn1 . O1 6_555 78.3(3) yes
Zn1 2_656 Zn1 . O2 2_656 82.9(4) yes
O1 6_555 Zn1 . O2 2_656 89.22(9) yes
Zn1 2_656 Zn1 . O2 5_656 82.9(4) yes
O1 6_555 Zn1 . O2 5_656 161.1(5) yes
O2 2_656 Zn1 . O2 5_656 89.2(2) yes
Zn1 2_656 Zn1 . O1 . 78.3(3) yes
O1 6_555 Zn1 . O1 . 86.2(2) yes
O2 2_656 Zn1 . O1 . 161.1(5) yes
O2 5_656 Zn1 . O1 . 89.22(9) yes
Zn1 2_656 Zn1 . N1 . 177.7(4) yes
O1 6_555 Zn1 . N1 . 100.1(4) yes
O2 2_656 Zn1 . N1 . 98.7(4) yes
O2 5_656 Zn1 . N1 . 98.7(4) yes
O1 . Zn1 . N1 . 100.1(4) yes
Zn1 2_656 O2 . C1 . 123.8(12) yes
Zn1 . O1 . C1 . 124.3(12) yes
C7 6_555 N1 . C6 6_555 48.1(6) yes
C7 6_555 N1 . Zn1 . 107.4(11) yes
C6 6_555 N1 . Zn1 . 111.7(11) yes
C7 6_555 N1 . C5 . 107.9(11) yes
C6 6_555 N1 . C5 . 62.3(6) yes
Zn1 . N1 . C5 . 113.5(14) yes
C7 6_555 N1 . C7 . 112.7(14) yes
C6 6_555 N1 . C7 . 140.2(15) yes
Zn1 . N1 . C7 . 107.4(11) yes
C5 . N1 . C7 . 107.9(11) yes
C7 6_555 N1 . C8 . 58.0(6) yes
C6 6_555 N1 . C8 . 103.4(10) yes
Zn1 . N1 . C8 . 105.8(14) yes
C5 . N1 . C8 . 140.7(15) yes
C7 . N1 . C8 . 58.0(6) yes
C7 6_555 N1 . C6 . 140.2(15) yes
C6 6_555 N1 . C6 . 119.2(15) yes
Zn1 . N1 . C6 . 111.7(11) yes
C5 . N1 . C6 . 62.3(6) yes
C7 . N1 . C6 . 48.1(6) yes
C8 . N1 . C6 . 103.4(10) yes
C3 4_656 C4 . C2 . 117.3(17) yes
C3 4_656 C4 . H41 . 120.3 no
C2 . C4 . H41 . 122.4 no
C4 . C2 . C1 . 119.3(15) yes
C4 . C2 . C3 . 119.1(14) yes
C1 . C2 . C3 . 121.6(15) yes
C2 . C1 . O2 . 117.9(13) yes
C2 . C1 . O1 . 111.7(13) yes
O2 . C1 . O1 . 130.4(16) yes
C4 4_656 C3 . C2 . 123.6(18) yes
C4 4_656 C3 . H31 . 119.1 no
C2 . C3 . H31 . 117.3 no
C8 2_655 C5 . C6 6_555 89.0(18) yes
C8 2_655 C5 . N1 . 109(2) yes
C6 6_555 C5 . N1 . 58.8(5) yes
C8 2_655 C5 . H52 6_555 109.9 no
C6 6_555 C5 . H52 6_555 160.7 no
N1 . C5 . H52 6_555 109.4 no
C8 2_655 C5 . H51 6_555 109.9 no
C6 6_555 C5 . H51 6_555 65.4 no
N1 . C5 . H51 6_555 109.4 no
H52 6_555 C5 . H51 6_555 109.5 no
C8 2_655 C5 . C6 . 89.0(18) yes
C6 6_555 C5 . C6 . 112.8(13) yes
N1 . C5 . C6 . 58.8(5) yes
H52 6_555 C5 . C6 . 65.4 no
H51 6_555 C5 . C6 . 160.7 no
C8 2_655 C5 . H51 . 109.9 no
C6 6_555 C5 . H51 . 160.7 no
N1 . C5 . H51 . 109.4 no
H51 6_555 C5 . H51 . 109.5 no
C8 2_655 C5 . H52 . 109.9 no
C6 6_555 C5 . H52 . 65.4 no
N1 . C5 . H52 . 109.4 no
H52 6_555 C5 . H52 . 109.5 no
C6 . C5 . H51 . 65.4 no
C6 . C5 . H52 . 160.7 no
H51 . C5 . H52 . 109.5 no
C6 5_655 C7 . N1 . 109.1(17) yes
C6 5_655 C7 . H82 6_555 107.7 no
N1 . C7 . H82 6_555 92.2 no
C6 5_655 C7 . C8 . 92.7(17) yes
N1 . C7 . C8 . 61.0(6) yes
H82 6_555 C7 . C8 . 40.7 no
C6 5_655 C7 . C6 . 86(2) yes
N1 . C7 . C6 . 65.9(6) yes
H82 6_555 C7 . C6 . 157.4 no
C8 . C7 . C6 . 122.9(14) yes
C6 5_655 C7 . H71 . 110.0 no
N1 . C7 . H71 . 108.3 no
H82 6_555 C7 . H71 . 19.0 no
C8 . C7 . H71 . 59.6 no
C6 . C7 . H71 . 164.3 no
C6 5_655 C7 . H72 . 109.9 no
N1 . C7 . H72 . 110.0 no
H82 6_555 C7 . H72 . 126.0 no
C8 . C7 . H72 . 157.4 no
C6 . C7 . H72 . 62.0 no
C6 5_655 C7 . H61 . 100.5 no
N1 . C7 . H61 . 105.8 no
H82 6_555 C7 . H61 . 139.3 no
C8 . C7 . H61 . 164.2 no
C6 . C7 . H61 . 50.4 no
C6 5_655 C7 . H81 . 107.6 no
N1 . C7 . H81 . 92.4 no
H82 6_555 C7 . H81 . 0.3 no
C8 . C7 . H81 . 40.9 no
C6 . C7 . H81 . 157.6 no
H71 . C7 . H72 . 109.5 no
H71 . C7 . H61 . 122.4 no
H72 . C7 . H61 . 13.3 no
H71 . C7 . H81 . 18.8 no
H72 . C7 . H81 . 125.9 no
H61 . C7 . H81 . 139.1 no
C5 2_655 C8 . N1 . 111(2) yes
C5 2_655 C8 . C7 . 90.8(18) yes
N1 . C8 . C7 . 61.0(6) yes
C5 2_655 C8 . C7 6_555 90.8(18) yes
N1 . C8 . C7 6_555 61.0(6) yes
C7 . C8 . C7 6_555 118.2(14) yes
C5 2_655 C8 . H81 6_555 109.3 no
N1 . C8 . H81 6_555 109.0 no
C7 . C8 . H81 6_555 159.8 no
C7 6_555 C8 . H81 6_555 62.3 no
C5 2_655 C8 . H82 6_555 109.5 no
N1 . C8 . H82 6_555 108.9 no
C7 . C8 . H82 6_555 62.3 no
C7 6_555 C8 . H82 6_555 159.7 no
H81 6_555 C8 . H82 6_555 109.6 no
C5 2_655 C8 . H71 6_555 103.1 no
N1 . C8 . H71 6_555 93.7 no
C7 . C8 . H71 6_555 154.3 no
C7 6_555 C8 . H71 6_555 41.4 no
H81 6_555 C8 . H71 6_555 21.0 no
C5 2_655 C8 . H71 . 103.1 no
N1 . C8 . H71 . 93.7 no
C7 . C8 . H71 . 41.4 no
C7 6_555 C8 . H71 . 154.3 no
H81 6_555 C8 . H71 . 129.8 no
C5 2_655 C8 . H81 . 109.3 no
N1 . C8 . H81 . 109.0 no
C7 . C8 . H81 . 62.3 no
C7 6_555 C8 . H81 . 159.8 no
H81 6_555 C8 . H81 . 109.7 no
C5 2_655 C8 . H82 . 109.5 no
N1 . C8 . H82 . 108.9 no
C7 . C8 . H82 . 159.7 no
C7 6_555 C8 . H82 . 62.3 no
H81 6_555 C8 . H82 . 0.2 no
H82 6_555 C8 . H71 6_555 129.7 no
H82 6_555 C8 . H71 . 21.0 no
H71 6_555 C8 . H71 . 148.3 no
H82 6_555 C8 . H81 . 0.2 no
H71 6_555 C8 . H81 . 129.8 no
H71 . C8 . H81 . 21.0 no
H82 6_555 C8 . H82 . 109.6 no
H71 6_555 C8 . H82 . 21.0 no
H71 . C8 . H82 . 129.7 no
H81 . C8 . H82 . 109.6 no
C7 5_655 C6 . C5 . 87.3(16) yes
C7 5_655 C6 . N1 . 109.9(16) yes
C5 . C6 . N1 . 58.9(5) yes
C7 5_655 C6 . C7 . 94(2) yes
C5 . C6 . C7 . 121.5(12) yes
N1 . C6 . C7 . 66.0(6) yes
C7 5_655 C6 . H72 . 113.9 no
C5 . C6 . H72 . 155.6 no
N1 . C6 . H72 . 100.7 no
C7 . C6 . H72 . 48.6 no
C7 5_655 C6 . H61 . 109.4 no
C5 . C6 . H61 . 162.9 no
N1 . C6 . H61 . 109.8 no
C7 . C6 . H61 . 55.3 no
H72 . C6 . H61 . 9.1 no
C7 5_655 C6 . H62 . 109.3 no
C5 . C6 . H62 . 67.1 no
N1 . C6 . H62 . 109.4 no
C7 . C6 . H62 . 155.7 no
H72 . C6 . H62 . 113.3 no
H61 . C6 . H62 . 109.0 no
C7 . H71 . H82 6_555 122.1 no
C7 . H71 . C8 . 79.0 no
H82 6_555 H71 . C8 . 43.4 no
C7 . H71 . H81 . 122.7 no
H82 6_555 H71 . H81 . 0.6 no
C8 . H71 . H81 . 43.9 no
C6 . H72 . C7 . 69.4 no
C5 . H51 . H62 . 115.4 no
H62 6_555 H52 . C5 . 115.4 no
C7 . H61 . C6 . 74.3 no
H51 . H62 . C6 . 111.9 no
H52 6_555 H62 . C6 . 111.9 no
C8 . H81 . H71 . 115.1 no
C8 . H81 . C7 . 76.8 no
H71 . H81 . C7 . 38.5 no
C8 . H82 . H71 6_555 115.6 no
C8 . H82 . C7 6_555 77.0 no
H71 6_555 H82 . C7 6_555 38.9 no

loop_
_geom_bond_atom_site_label_1
_geom_bond_site_symmetry_1
_geom_bond_atom_site_label_2
_geom_bond_site_symmetry_2
_geom_bond_distance
_geom_bond_publ_flag
Zn1 . Zn1 2_656 2.941(5) yes
Zn1 . O1 6_555 2.086(16) yes
Zn1 . O2 2_656 1.972(16) yes
Zn1 . O2 5_656 1.972(16) yes
Zn1 . O1 . 2.086(16) yes
Zn1 . N1 . 2.082(18) yes
O2 . C1 . 1.260(9) yes
O1 . C1 . 1.245(9) yes
N1 . C7 6_555 1.470(9) yes
N1 . C6 6_555 1.469(9) yes
N1 . C5 . 1.471(9) yes
N1 . C7 . 1.470(9) yes
N1 . C8 . 1.471(9) yes
N1 . C6 . 1.469(9) yes
C4 . C3 4_656 1.387(7) yes
C4 . C2 . 1.388(9) yes
C4 . H41 . 0.940 no
C2 . C1 . 1.506(9) yes
C2 . C3 . 1.371(9) yes
C3 . H31 . 0.950 no
C5 . C8 2_655 1.5230(7) yes
C5 . C6 6_555 1.521(15) yes
C5 . H52 6_555 0.960 no
C5 . H51 6_555 0.960 no
C5 . C6 . 1.521(15) yes
C5 . H51 . 0.960 no
C5 . H52 . 0.960 no
C7 . C6 5_655 1.5230(7) yes
C7 . H82 6_555 1.296 no
C7 . C8 . 1.426(15) yes
C7 . C6 . 1.198(15) yes
C7 . H71 . 0.960 no
C7 . H72 . 0.960 no
C7 . H61 . 1.024 no
C7 . H81 . 1.297 no
C8 . H81 6_555 0.959 no
C8 . H82 6_555 0.954 no
C8 . H71 6_555 1.252 no
C8 . H71 . 1.252 no
C8 . H81 . 0.959 no
C8 . H82 . 0.954 no
C6 . H72 . 1.130 no
C6 . H61 . 0.959 no
C6 . H62 . 0.960 no
H71 . H82 6_555 0.498 no
H71 . H81 . 0.496 no
H51 . H62 . 0.749 no
H52 . H62 6_555 0.749 no

loop_
_platon_squeeze_void_nr
_platon_squeeze_void_average_x
_platon_squeeze_void_average_y
_platon_squeeze_void_average_z
_platon_squeeze_void_volume
_platon_squeeze_void_count_electrons
_platon_squeeze_void_content
1 -0.002 0.351 -0.116 1330 617 '11.9 (C2 O H6) '
